data_2013015
loop_
_publ_author_name
'Gdaniec, Maria'
'Nowak, El\.zbieta'
'Milewska, Maria J.'
'Po\/lo\'nski, Tadeusz'

_publ_section_title
;
 (<i>S</i>)-<i>trans</i>-Cyclohexane-1,2-dicarboximide
;
_journal_issue 11
_journal_name_full 'Acta Crystallographica Section C'
_journal_page_first o661
_journal_page_last o662
_journal_paper_doi 10.1107/S0108270102018061
_journal_volume 58
_journal_year 2002
_chemical_formula_moiety 'C8 H11 N O2'
_chemical_formula_sum 'C8 H11 N O2'
_chemical_formula_weight 153.18
_chemical_melting_point 204
_chemical_name_systematic
;
(S)-trans-cyclohexane-1,2-dicarboximide
;
_space_group_IT_number 92
_symmetry_cell_setting tetragonal
_symmetry_space_group_name_Hall 'P 4abw 2nw'
_symmetry_space_group_name_H-M 'P 41 21 2'
_atom_sites_solution_hydrogens geom
_atom_sites_solution_primary direct
_atom_sites_solution_secondary difmap
_audit_creation_method SHELXL97
_cell_angle_alpha 90
_cell_angle_beta 90
_cell_angle_gamma 90
_cell_formula_units_Z 8
_cell_length_a 5.9030(10)
_cell_length_b 5.9030(10)
_cell_length_c 45.164(4)
_cell_measurement_reflns_used 46
_cell_measurement_temperature 293(2)
_cell_measurement_theta_max 51
_cell_measurement_theta_min 8
_cell_volume 1573.8(4)
_computing_cell_refinement 'KM-4 Software'
_computing_data_collection 'KM-4 Sofware (Kuma Diffraction, 1991)'
_computing_data_reduction 'KM-4 Software'
_computing_molecular_graphics 'Stereochemical Workstation (Siemens, 1989)'
_computing_publication_material SHELXL97
_computing_structure_refinement 'SHELXL97 (Sheldrick, 1997)'
_computing_structure_solution 'SHELXS97 (Sheldrick, 1997)'
_diffrn_ambient_temperature 293(2)
_diffrn_measurement_device 'Kuma KM-4 four-circle'
_diffrn_measurement_method \w/2\q
_diffrn_radiation_monochromator graphite
_diffrn_radiation_source 'fine-focus sealed tube'
_diffrn_radiation_type CuK\a
_diffrn_radiation_wavelength 1.54178
_diffrn_reflns_av_R_equivalents 0.051
_diffrn_reflns_av_sigmaI/netI 0.022
_diffrn_reflns_limit_h_max 7
_diffrn_reflns_limit_h_min 0
_diffrn_reflns_limit_k_max 7
_diffrn_reflns_limit_k_min 0
_diffrn_reflns_limit_l_max 57
_diffrn_reflns_limit_l_min 0
_diffrn_reflns_number 1956
_diffrn_reflns_theta_max 80.07
_diffrn_reflns_theta_min 3.91
_diffrn_standards_decay_% 1.5
_diffrn_standards_interval_count 100
_diffrn_standards_number 3
_exptl_absorpt_coefficient_mu 0.766
_exptl_absorpt_correction_type none
_exptl_crystal_colour colourless
_exptl_crystal_density_diffrn 1.292
_exptl_crystal_density_meas ?
_exptl_crystal_density_method 'not measured'
_exptl_crystal_description plate
_exptl_crystal_F_000 656
_exptl_crystal_size_max 0.5
_exptl_crystal_size_mid 0.5
_exptl_crystal_size_min 0.2
_refine_diff_density_max 0.14
_refine_diff_density_min -0.13
_refine_ls_extinction_coef 0.0029(8)
_refine_ls_extinction_expression Fc^*^=kFc[1+0.001xFc^2^\l^3^/sin(2\q)]^-1/4^
_refine_ls_extinction_method 'SHELXL97 (Sheldrick, 1997)'
_refine_ls_goodness_of_fit_all 1.053
_refine_ls_goodness_of_fit_ref 1.068
_refine_ls_hydrogen_treatment refall
_refine_ls_matrix_type full
_refine_ls_number_parameters 145
_refine_ls_number_reflns 1660
_refine_ls_number_restraints 0
_refine_ls_restrained_S_all 1.053
_refine_ls_restrained_S_obs 1.068
_refine_ls_R_factor_all 0.044
_refine_ls_R_factor_gt 0.041
_refine_ls_shift/esd_mean 0.000
_refine_ls_shift/su_max <0.001
_refine_ls_structure_factor_coef Fsqd
_refine_ls_weighting_details 'calc w = 1/[\s^2^(Fo^2^)+(0.0825P)^2^+0.2028P] where P=(Fo^2^+2Fc^2^)/3'
_refine_ls_weighting_scheme calc
_refine_ls_wR_factor_all 0.128
_refine_ls_wR_factor_ref 0.125
_reflns_number_gt 1563
_reflns_number_total 1660
_reflns_threshold_expression I>2\s(I)
_cod_data_source_file fa1000.cif
_cod_data_source_block I
_cod_depositor_comments
;
The following automatic conversions were performed:

'_exptl_crystal_density_meas' value 'not measured' was changed to '?'
- the value is perceived as not measured.

Automatic conversion script
Id: cif_fix_values 3008 2015-01-20 13:52:24Z robertas 
;
_cod_original_cell_volume 1573.8(3)
_cod_database_code 2013015

loop_
_symmetry_equiv_pos_as_xyz
'x, y, z'
'-x, -y, z+1/2'
'-y+1/2, x+1/2, z+1/4'
'y+1/2, -x+1/2, z+3/4'
'y, x, -z'
'-y, -x, -z+1/2'
'-x+1/2, y+1/2, -z+1/4'
'x+1/2, -y+1/2, -z+3/4'

loop_
_atom_site_label
_atom_site_fract_x
_atom_site_fract_y
_atom_site_fract_z
_atom_site_U_iso_or_equiv
_atom_site_adp_type
_atom_site_calc_flag
_atom_site_refinement_flags
_atom_site_occupancy
_atom_site_disorder_assembly
_atom_site_disorder_group
_atom_site_type_symbol
O1 0.2199(3) 0.6706(3) 0.00123(3) 0.0671(4) Uani d . 1 . . O
O2 0.0520(3) 0.1146(3) -0.06514(4) 0.0776(5) Uani d . 1 . . O
C1 0.2221(3) 0.5674(3) -0.02201(3) 0.0476(4) Uani d . 1 . . C
N2 0.0966(3) 0.3754(3) -0.02770(3) 0.0521(4) Uani d . 1 . . N
H2 -0.008(5) 0.330(4) -0.0156(5) 0.073(7) Uiso d . 1 . . H
C3 0.1516(3) 0.2732(3) -0.05451(4) 0.0510(4) Uani d . 1 . . C
C4 0.4049(4) 0.4204(3) -0.09847(4) 0.0556(5) Uani d . 1 . . C
H42 0.272(4) 0.506(4) -0.1077(4) 0.057(5) Uiso d . 1 . . H
H41 0.411(4) 0.273(5) -0.1086(5) 0.064(6) Uiso d . 1 . . H
C5 0.6283(4) 0.5508(4) -0.10154(4) 0.0618(5) Uani d . 1 . . C
H52 0.753(5) 0.455(5) -0.0931(5) 0.070(7) Uiso d . 1 . . H
H51 0.669(4) 0.577(4) -0.1228(5) 0.062(6) Uiso d . 1 . . H
C6 0.6321(4) 0.7729(4) -0.08399(4) 0.0625(5) Uani d . 1 . . C
H62 0.503(5) 0.881(5) -0.0927(6) 0.077(7) Uiso d . 1 . . H
H61 0.774(5) 0.828(5) -0.0857(6) 0.078(7) Uiso d . 1 . . H
C7 0.5717(3) 0.7420(3) -0.05110(4) 0.0542(5) Uani d . 1 . . C
H72 0.683(5) 0.652(4) -0.0401(5) 0.070(7) Uiso d . 1 . . H
H71 0.563(5) 0.896(5) -0.0411(6) 0.080(7) Uiso d . 1 . . H
C8 0.3461(3) 0.6220(2) -0.05025(3) 0.0414(3) Uani d . 1 . . C
H8 0.244(4) 0.716(4) -0.0608(5) 0.058(6) Uiso d . 1 . . H
C9 0.3594(3) 0.3929(3) -0.06570(3) 0.0424(4) Uani d . 1 . . C
H9 0.484(4) 0.303(4) -0.0577(4) 0.047(5) Uiso d . 1 . . H

loop_
_atom_site_aniso_label
_atom_site_aniso_U_11
_atom_site_aniso_U_22
_atom_site_aniso_U_33
_atom_site_aniso_U_12
_atom_site_aniso_U_13
_atom_site_aniso_U_23
O1 0.0768(9) 0.0723(9) 0.0521(6) -0.0219(7) 0.0129(6) -0.0180(6)
O2 0.0892(12) 0.0611(9) 0.0826(9) -0.0357(8) -0.0015(8) -0.0158(7)
C1 0.0490(9) 0.0487(9) 0.0451(7) -0.0072(7) 0.0002(6) -0.0043(6)
N2 0.0513(8) 0.0531(8) 0.0519(7) -0.0150(7) 0.0029(6) -0.0014(6)
C3 0.0578(10) 0.0417(8) 0.0534(8) -0.0107(7) -0.0055(7) -0.0004(6)
C4 0.0737(12) 0.0488(9) 0.0441(8) -0.0080(8) -0.0013(8) -0.0087(7)
C5 0.0711(13) 0.0627(11) 0.0516(9) -0.0084(10) 0.0133(9) -0.0065(8)
C6 0.0706(13) 0.0609(11) 0.0561(9) -0.0262(10) 0.0094(9) -0.0036(8)
C7 0.0604(11) 0.0515(9) 0.0508(8) -0.0176(8) -0.0003(7) -0.0067(7)
C8 0.0471(8) 0.0356(7) 0.0415(7) -0.0034(6) -0.0022(6) -0.0018(5)
C9 0.0496(8) 0.0338(7) 0.0440(7) -0.0028(6) -0.0038(6) -0.0025(5)

loop_
_atom_type_symbol
_atom_type_description
_atom_type_scat_dispersion_real
_atom_type_scat_dispersion_imag
_atom_type_scat_source
C C 0.0181 0.0091 'International Tables Vol C Tables 4.2.6.8 and 6.1.1.4'
H H 0.0000 0.0000 'International Tables Vol C Tables 4.2.6.8 and 6.1.1.4'
N N 0.0311 0.0180 'International Tables Vol C Tables 4.2.6.8 and 6.1.1.4'
O O 0.0492 0.0322 'International Tables Vol C Tables 4.2.6.8 and 6.1.1.4'

loop_
_geom_angle_atom_site_label_1
_geom_angle_atom_site_label_2
_geom_angle_atom_site_label_3
_geom_angle
_geom_angle_publ_flag
O1 C1 N2 124.7(2) n
O1 C1 C8 129.0(2) n
N2 C1 C8 106.23(13) n
C1 N2 C3 113.17(14) n
C1 N2 H2 121.4(17) ?
C3 N2 H2 125.4(17) ?
O2 C3 N2 124.7(2) n
O2 C3 C9 129.0(2) n
N2 C3 C9 106.22(13) n
C9 C4 C5 107.16(14) n
C9 C4 H42 108.3(11) ?
C5 C4 H42 112.1(13) ?
C9 C4 H41 111.4(13) ?
C5 C4 H41 111.8(14) ?
H42 C4 H41 106.1(19) ?
C6 C5 C4 113.3(2) n
C6 C5 H52 106.0(14) ?
C4 C5 H52 108.3(15) ?
C6 C5 H51 111.2(13) ?
C4 C5 H51 111.6(14) ?
H52 C5 H51 106.0(19) ?
C5 C6 C7 113.2(2) n
C5 C6 H62 108.1(14) ?
C7 C6 H62 105.1(14) ?
C5 C6 H61 106.1(17) ?
C7 C6 H61 110.0(16) ?
H62 C6 H61 115(2) ?
C8 C7 C6 106.56(14) n
C8 C7 H72 109.0(15) ?
C6 C7 H72 113.4(14) ?
C8 C7 H71 111.4(16) ?
C6 C7 H71 109.6(15) ?
H72 C7 H71 107(2) ?
C1 C8 C7 123.46(13) n
C1 C8 C9 102.87(12) n
C7 C8 C9 111.09(14) n
C1 C8 H8 103.9(14) ?
C7 C8 H8 106.0(14) ?
C9 C8 H8 108.8(14) ?
C3 C9 C4 121.63(14) n
C3 C9 C8 102.80(13) n
C4 C9 C8 111.21(13) n
C3 C9 H9 103.5(12) ?
C4 C9 H9 106.6(11) ?
C8 C9 H9 110.7(12) ?

loop_
_geom_bond_atom_site_label_1
_geom_bond_atom_site_label_2
_geom_bond_site_symmetry_2
_geom_bond_distance
_geom_bond_publ_flag
O1 C1 . 1.214(2) n
O2 C3 . 1.206(2) n
C1 N2 . 1.378(2) n
C1 C8 . 1.506(2) n
N2 C3 . 1.392(2) n
N2 H2 . 0.87(3) ?
C3 C9 . 1.503(2) n
C4 C9 . 1.513(2) n
C4 C5 . 1.534(3) n
C4 H42 . 1.02(2) ?
C4 H41 . 0.98(3) ?
C5 C6 . 1.532(3) n
C5 H52 . 1.00(3) ?
C5 H51 . 1.00(2) ?
C6 C7 . 1.539(2) n
C6 H62 . 1.07(3) ?
C6 H61 . 0.90(3) ?
C7 C8 . 1.509(2) n
C7 H72 . 0.98(3) ?
C7 H71 . 1.02(3) ?
C8 C9 . 1.524(2) n
C8 H8 . 0.95(2) ?
C9 H9 . 0.98(2) ?

loop_
_geom_hbond_atom_site_label_D
_geom_hbond_atom_site_label_H
_geom_hbond_atom_site_label_A
_geom_hbond_site_symmetry_A
_geom_hbond_distance_DH
_geom_hbond_distance_HA
_geom_hbond_distance_DA
_geom_hbond_angle_DHA
_geom_hbond_publ_flag
N2 H2 O1 5_455 0.87(3) 2.11(3) 2.933(2) 159(2) y
C7 H71 O1 5_565 1.02(3) 2.70(3) 3.658(2) 157(2) y
C6 H61 O2 1_665 0.90(3) 2.54(3) 3.308(2) 144(2) y

loop_
_geom_torsion_atom_site_label_1
_geom_torsion_atom_site_label_2
_geom_torsion_atom_site_label_3
_geom_torsion_atom_site_label_4
_geom_torsion
_geom_torsion_publ_flag
O1 C1 N2 C3 -172.1(2) ?
C8 C1 N2 C3 10.5(2) y
C1 N2 C3 O2 -173.8(2) ?
C1 N2 C3 C9 8.8(2) y
C9 C4 C5 C6 -53.0(2) y
C4 C5 C6 C7 53.5(3) y
C5 C6 C7 C8 -54.3(2) y
O1 C1 C8 C7 31.6(3) ?
N2 C1 C8 C7 -151.2(2) ?
O1 C1 C8 C9 158.0(2) ?
N2 C1 C8 C9 -24.8(2) y
C6 C7 C8 C1 -177.6(2) ?
C6 C7 C8 C9 59.7(2) y
O2 C3 C9 C4 33.8(3) ?
N2 C3 C9 C4 -148.9(2) ?
O2 C3 C9 C8 159.0(2) ?
N2 C3 C9 C8 -23.7(2) y
C5 C4 C9 C3 179.6(2) ?
C5 C4 C9 C8 58.4(2) y
C1 C8 C9 C3 29.0(2) y
C7 C8 C9 C3 162.93(13) ?
C1 C8 C9 C4 160.64(15) ?
C7 C8 C9 C4 -65.4(2) y

loop_
_cod_related_entry_id
_cod_related_entry_database
_cod_related_entry_code
1 ChemSpider 558517
